data_7104742
loop_
_publ_author_name
'Duriska, Martin B'
'Neville, Suzanne M'
'Batten, Stuart R'

_publ_section_title
;
 Variable length ligands: a new class of bridging ligands for
 supramolecular chemistry and crystal engineering.
;
_journal_issue 37
_journal_name_full 'Chemical communications (Cambridge, England)'
_journal_page_first 5579
_journal_page_last 5581
_journal_paper_doi 10.1039/b910994c
_journal_volume 34
_journal_year 2009
_chemical_formula_moiety
;
C50 H74 Fe N10 O8 S2, 2(Cl O4), 2(H2 O), C H4 O
;
_chemical_formula_sum 'C51 H82 Cl2 Fe N10 O19 S2'
_chemical_formula_weight 1330.14
_chemical_name_systematic
;
?
;
_space_group_IT_number 15
_symmetry_cell_setting monoclinic
_symmetry_space_group_name_Hall '-C 2yc'
_symmetry_space_group_name_H-M 'C 1 2/c 1'
_atom_sites_solution_hydrogens geom
_atom_sites_solution_primary direct
_atom_sites_solution_secondary difmap
_audit_creation_date '9 November 2005'
_audit_creation_method SHELXL-97
_cell_angle_alpha 90.00
_cell_angle_beta 98.679(1)
_cell_angle_gamma 90.00
_cell_formula_units_Z 4
_cell_length_a 14.2580(6)
_cell_length_b 16.8765(7)
_cell_length_c 25.9883(12)
_cell_measurement_reflns_used 111
_cell_measurement_temperature 123
_cell_measurement_theta_max 31.95
_cell_measurement_theta_min 2.54
_cell_volume 6181.8(5)
_computing_cell_refinement 'SMART (BrukerAXS, 1997)'
_computing_data_collection 'SMART (BrukerAXS, 1997)'
_computing_data_reduction 'SAINT+ (BrukerAXS, 1997)'
_computing_molecular_graphics 'MERCURY 1.4 (Bruno et al., 2002)'
_computing_publication_material 'XCIF V6.12 (BrukerAXS, 2001).'
_computing_structure_refinement X-SEED
_computing_structure_solution 'SHELXS86 (Sheldrick, 1990)'
_diffrn_ambient_temperature 123
_diffrn_measured_fraction_theta_full 0.998
_diffrn_measured_fraction_theta_max 0.998
_diffrn_measurement_device_type 'APEX X8'
_diffrn_measurement_method 'scans in phi and omega'
_diffrn_radiation_monochromator graphite
_diffrn_radiation_source 'fine-focus sealed tube'
_diffrn_radiation_type MoK\a
_diffrn_radiation_wavelength 0.71073
_diffrn_reflns_av_R_equivalents 0.0326
_diffrn_reflns_av_sigmaI/netI 0.0430
_diffrn_reflns_limit_h_max 21
_diffrn_reflns_limit_h_min -21
_diffrn_reflns_limit_k_max 25
_diffrn_reflns_limit_k_min -25
_diffrn_reflns_limit_l_max 38
_diffrn_reflns_limit_l_min -38
_diffrn_reflns_number 29767
_diffrn_reflns_theta_full 32.00
_diffrn_reflns_theta_max 32.00
_diffrn_reflns_theta_min 2.32
_diffrn_standards_decay_% 0
_diffrn_standards_interval_count 0
_diffrn_standards_interval_time 0
_diffrn_standards_number 0
_exptl_absorpt_coefficient_mu 0.476
_exptl_absorpt_correction_T_max 0.9108
_exptl_absorpt_correction_T_min 0.7714
_exptl_absorpt_correction_type empirical
_exptl_absorpt_process_details SADABS
_exptl_crystal_colour yellow
_exptl_crystal_density_diffrn 1.429
_exptl_crystal_density_method 'not measured'
_exptl_crystal_description block
_exptl_crystal_F_000 2792
_exptl_crystal_size_max 0.57
_exptl_crystal_size_mid 0.25
_exptl_crystal_size_min 0.20
_refine_diff_density_max 1.037
_refine_diff_density_min -0.863
_refine_diff_density_rms 0.089
_refine_ls_extinction_method none
_refine_ls_goodness_of_fit_ref 1.076
_refine_ls_hydrogen_treatment mixed
_refine_ls_matrix_type full
_refine_ls_number_parameters 426
_refine_ls_number_reflns 10736
_refine_ls_number_restraints 3
_refine_ls_restrained_S_all 1.077
_refine_ls_R_factor_all 0.0861
_refine_ls_R_factor_gt 0.0655
_refine_ls_shift/su_max 0.000
_refine_ls_shift/su_mean 0.000
_refine_ls_structure_factor_coef Fsqd
_refine_ls_weighting_details 'calc w=1/[\s^2^(Fo^2^)+(0.0749P)^2^+9.9820P] where P=(Fo^2^+2Fc^2^)/3'
_refine_ls_weighting_scheme calc
_refine_ls_wR_factor_gt 0.1552
_refine_ls_wR_factor_ref 0.1673
_reflns_number_gt 8335
_reflns_number_total 10736
_reflns_threshold_expression >2sigma(I)
_cod_data_source_file b910994c.txt
_cod_data_source_block B
_cod_original_sg_symbol_H-M C2/c
_cod_database_code 7104742

loop_
_symmetry_equiv_pos_as_xyz
'x, y, z'
'-x, y, -z+1/2'
'x+1/2, y+1/2, z'
'-x+1/2, y+1/2, -z+1/2'
'-x, -y, -z'
'x, -y, z-1/2'
'-x+1/2, -y+1/2, -z'
'x+1/2, -y+1/2, z-1/2'

loop_
_atom_site_label
_atom_site_type_symbol
_atom_site_fract_x
_atom_site_fract_y
_atom_site_fract_z
_atom_site_U_iso_or_equiv
_atom_site_adp_type
_atom_site_occupancy
_atom_site_symmetry_multiplicity
_atom_site_calc_flag
_atom_site_refinement_flags
_atom_site_disorder_assembly
_atom_site_disorder_group
Fe1 Fe 0.0000 0.05952(2) 0.2500 0.01670(9) Uani 1 2 d S . .
Cl1 Cl -0.36587(14) -0.02286(14) 0.10609(14) 0.0393(4) Uani 0.668(9) 1 d P A 2
S1 S 0.26734(5) 0.13508(4) 0.17214(3) 0.03482(15) Uani 1 1 d . . .
O1 O 0.15990(11) -0.21467(10) 0.05918(6) 0.0255(3) Uani 1 1 d D . .
N1 N 0.45714(12) -0.34592(10) 0.19231(7) 0.0208(3) Uani 1 1 d . . .
C1 C 0.34618(14) -0.29232(13) 0.12286(8) 0.0224(4) Uani 1 1 d . . .
H1 H 0.2860 -0.2958 0.1016 0.027 Uiso 1 1 calc R . .
Cl2 Cl -0.3773(4) -0.0281(3) 0.0874(3) 0.0395(9) Uani 0.332(9) 1 d P A 1
O2 O 0.22268(11) -0.15058(10) 0.17024(6) 0.0283(3) Uani 1 1 d . . .
N2 N 0.31077(12) -0.10993(11) 0.08186(7) 0.0229(3) Uani 1 1 d D . .
C2 C 0.37307(14) -0.34822(12) 0.16115(8) 0.0220(4) Uani 1 1 d . . .
H2 H 0.3303 -0.3900 0.1656 0.026 Uiso 1 1 calc R . .
O3 O 0.09049(11) -0.27084(10) 0.15051(6) 0.0285(3) Uani 1 1 d . . .
N3 N -0.05934(12) -0.25709(11) 0.05928(7) 0.0229(3) Uani 1 1 d . . .
C3 C 0.51704(14) -0.28641(12) 0.18555(8) 0.0223(4) Uani 1 1 d . . .
H3 H 0.5766 -0.2841 0.2076 0.027 Uiso 1 1 calc R . .
O4 O 0.01378(11) -0.17182(11) -0.02199(6) 0.0289(3) Uani 1 1 d . . .
N4 N -0.04350(12) -0.03201(10) 0.19122(7) 0.0193(3) Uani 1 1 d . . .
C4 C 0.49578(14) -0.22853(12) 0.14803(9) 0.0229(4) Uani 1 1 d . . .
H4 H 0.5401 -0.1878 0.1442 0.027 Uiso 1 1 calc R . .
O5 O 0.13534(12) -0.03969(11) 0.01670(7) 0.0317(4) Uani 1 1 d . . .
N5 N 0.13837(12) 0.06494(11) 0.22889(7) 0.0236(3) Uani 1 1 d . . .
C5 C 0.40827(14) -0.23083(12) 0.11585(8) 0.0220(4) Uani 1 1 d . . .
O6 O -0.31813(18) 0.04478(17) 0.09364(12) 0.0691(8) Uani 1 1 d . . .
C6 C 0.38575(15) -0.16956(13) 0.07380(9) 0.0247(4) Uani 1 1 d . . .
H6A H 0.3651 -0.1973 0.0404 0.030 Uiso 1 1 calc R . .
H6B H 0.4448 -0.1406 0.0704 0.030 Uiso 1 1 calc R . .
O7 O -0.3333(3) -0.0900(2) 0.07805(14) 0.1013(13) Uani 1 1 d . . .
C7 C 0.32856(17) -0.06609(15) 0.13302(10) 0.0314(5) Uani 1 1 d . . .
H7A H 0.3952 -0.0475 0.1385 0.038 Uiso 1 1 calc R . .
H7B H 0.2874 -0.0186 0.1302 0.038 Uiso 1 1 calc R . .
O8 O -0.3428(3) -0.0382(4) 0.16071(17) 0.0776(18) Uani 0.668(9) 1 d P A 2
C8 C 0.31197(16) -0.11159(16) 0.18027(10) 0.0321(5) Uani 1 1 d . . .
H8A H 0.3631 -0.1511 0.1893 0.038 Uiso 1 1 calc R . .
H8B H 0.3129 -0.0750 0.2101 0.038 Uiso 1 1 calc R . .
O9 O -0.4154(17) -0.0387(10) 0.1330(6) 0.168(13) Uani 0.332(9) 1 d P A 1
C9 C 0.21193(17) -0.20687(16) 0.20934(9) 0.0319(5) Uani 1 1 d . . .
H9A H 0.2262 -0.1817 0.2440 0.038 Uiso 1 1 calc R . .
H9B H 0.2572 -0.2510 0.2079 0.038 Uiso 1 1 calc R . .
O10 O -0.4661(2) -0.0121(2) 0.0938(2) 0.0601(17) Uani 0.668(9) 1 d P A 2
C10 C 0.11275(17) -0.23839(16) 0.20155(9) 0.0324(5) Uani 1 1 d . . .
H10A H 0.1067 -0.2799 0.2278 0.039 Uiso 1 1 calc R . .
H10B H 0.0678 -0.1952 0.2062 0.039 Uiso 1 1 calc R . .
O11 O -0.4502(6) -0.0175(5) 0.0450(5) 0.077(4) Uani 0.332(9) 1 d P A 1
C11 C 0.00525(17) -0.31676(15) 0.14508(10) 0.0322(5) Uani 1 1 d . . .
H11B H -0.0433 -0.2887 0.1617 0.039 Uiso 1 1 calc R . .
H11A H 0.0181 -0.3685 0.1627 0.039 Uiso 1 1 calc R . .
O12 O 0.5000 0.0082(3) 0.2500 0.0938(15) Uani 1 2 d S . .
C12 C -0.03132(17) -0.32990(14) 0.08821(10) 0.0311(5) Uani 1 1 d . . .
H12A H 0.0186 -0.3567 0.0719 0.037 Uiso 1 1 calc R . .
H12B H -0.0867 -0.3659 0.0852 0.037 Uiso 1 1 calc R . .
C13 C -0.08442(16) -0.27416(15) 0.00379(9) 0.0301(5) Uani 1 1 d . . .
H13B H -0.1492 -0.2968 -0.0027 0.036 Uiso 1 1 calc R . .
H13A H -0.0401 -0.3144 -0.0064 0.036 Uiso 1 1 calc R . .
C14 C -0.08086(16) -0.20172(17) -0.02938(9) 0.0335(5) Uani 1 1 d . . .
H14A H -0.1008 -0.2153 -0.0665 0.040 Uiso 1 1 calc R . .
H14B H -0.1247 -0.1609 -0.0195 0.040 Uiso 1 1 calc R . .
C15 C 0.02134(16) -0.09872(15) -0.04877(9) 0.0297(5) Uani 1 1 d . . .
H15B H -0.0238 -0.0596 -0.0381 0.036 Uiso 1 1 calc R . .
H15A H 0.0055 -0.1071 -0.0868 0.036 Uiso 1 1 calc R . .
C16 C 0.12079(17) -0.06825(15) -0.03568(9) 0.0309(5) Uani 1 1 d . . .
H16A H 0.1664 -0.1113 -0.0395 0.037 Uiso 1 1 calc R . .
H16B H 0.1314 -0.0249 -0.0598 0.037 Uiso 1 1 calc R . .
C17 C 0.22259(18) 0.00162(15) 0.02948(12) 0.0386(6) Uani 1 1 d . . .
H17A H 0.2210 0.0323 0.0618 0.046 Uiso 1 1 calc R . .
H17B H 0.2292 0.0397 0.0013 0.046 Uiso 1 1 calc R . .
C18 C 0.30793(16) -0.05198(14) 0.03719(10) 0.0309(5) Uani 1 1 d . . .
H18A H 0.3658 -0.0188 0.0432 0.037 Uiso 1 1 calc R . .
H18B H 0.3095 -0.0823 0.0047 0.037 Uiso 1 1 calc R . .
C19 C -0.13623(14) -0.21523(13) 0.07968(8) 0.0232(4) Uani 1 1 d . . .
H19B H -0.1745 -0.2543 0.0959 0.028 Uiso 1 1 calc R . .
H19A H -0.1782 -0.1904 0.0503 0.028 Uiso 1 1 calc R . .
C20 C -0.10192(13) -0.15236(12) 0.11907(8) 0.0194(4) Uani 1 1 d . . .
C21 C -0.02244(14) -0.10618(13) 0.11503(8) 0.0220(4) Uani 1 1 d . . .
H21 H 0.0130 -0.1146 0.0874 0.026 Uiso 1 1 calc R . .
C22 C 0.00434(14) -0.04780(12) 0.15178(8) 0.0209(4) Uani 1 1 d . . .
H22 H 0.0594 -0.0174 0.1489 0.025 Uiso 1 1 calc R . .
C23 C -0.12054(15) -0.07626(13) 0.19445(9) 0.0251(4) Uani 1 1 d . . .
H23 H -0.1559 -0.0657 0.2219 0.030 Uiso 1 1 calc R . .
C24 C -0.15098(15) -0.13640(14) 0.15995(9) 0.0258(4) Uani 1 1 d . . .
H24 H -0.2054 -0.1667 0.1642 0.031 Uiso 1 1 calc R . .
C25 C 0.19325(14) 0.09326(12) 0.20556(8) 0.0211(4) Uani 1 1 d . . .
C26 C 0.5188(4) -0.0618(3) 0.2253(2) 0.0337(10) Uani 0.50 1 d P . .
H1A H 0.141(2) -0.2286(19) 0.0893(9) 0.040 Uiso 1 1 d D . .
H1B H 0.1097(17) -0.2013(18) 0.0366(10) 0.040 Uiso 1 1 d D . .
H2N H 0.2525(15) -0.1365(17) 0.0792(12) 0.040 Uiso 1 1 d D . .

loop_
_atom_site_aniso_label
_atom_site_aniso_U_11
_atom_site_aniso_U_22
_atom_site_aniso_U_33
_atom_site_aniso_U_23
_atom_site_aniso_U_13
_atom_site_aniso_U_12
Fe1 0.01782(17) 0.01359(18) 0.01920(18) 0.000 0.00441(13) 0.000
Cl1 0.0264(5) 0.0344(6) 0.0542(12) -0.0140(8) -0.0031(7) 0.0024(4)
S1 0.0371(3) 0.0269(3) 0.0458(4) 0.0004(3) 0.0236(3) -0.0068(2)
O1 0.0216(7) 0.0292(8) 0.0249(7) 0.0019(6) 0.0011(5) 0.0003(6)
N1 0.0224(7) 0.0177(8) 0.0224(8) -0.0004(6) 0.0031(6) 0.0012(6)
C1 0.0211(8) 0.0212(9) 0.0243(9) -0.0016(8) 0.0016(7) 0.0027(7)
Cl2 0.0425(17) 0.0256(12) 0.052(2) -0.0056(15) 0.0110(16) -0.0017(11)
O2 0.0256(7) 0.0337(9) 0.0243(8) -0.0011(6) -0.0008(6) 0.0006(6)
N2 0.0212(7) 0.0186(8) 0.0279(9) -0.0004(7) 0.0010(6) 0.0021(6)
C2 0.0218(8) 0.0182(9) 0.0258(10) -0.0014(7) 0.0034(7) 0.0006(7)
O3 0.0296(8) 0.0304(8) 0.0265(8) 0.0014(7) 0.0069(6) -0.0001(6)
N3 0.0245(8) 0.0220(8) 0.0228(8) -0.0060(7) 0.0057(6) -0.0012(7)
C3 0.0209(8) 0.0193(9) 0.0259(10) 0.0006(8) 0.0012(7) -0.0002(7)
O4 0.0237(7) 0.0402(9) 0.0221(7) 0.0022(7) 0.0010(5) 0.0001(6)
N4 0.0216(7) 0.0152(7) 0.0216(8) 0.0020(6) 0.0048(6) 0.0010(6)
C4 0.0217(8) 0.0173(9) 0.0296(10) 0.0022(8) 0.0036(7) 0.0012(7)
O5 0.0299(8) 0.0321(9) 0.0313(9) -0.0038(7) -0.0016(6) 0.0066(7)
N5 0.0226(8) 0.0210(8) 0.0279(9) 0.0014(7) 0.0062(6) -0.0003(6)
C5 0.0229(9) 0.0201(9) 0.0237(9) 0.0017(8) 0.0055(7) 0.0059(7)
O6 0.0508(14) 0.0700(17) 0.089(2) -0.0122(15) 0.0195(13) -0.0272(12)
C6 0.0259(9) 0.0221(10) 0.0265(10) 0.0035(8) 0.0055(7) 0.0050(8)
O7 0.105(2) 0.079(2) 0.103(2) -0.0581(19) -0.037(2) 0.0417(19)
C7 0.0317(11) 0.0262(11) 0.0357(12) -0.0103(10) 0.0035(9) -0.0029(9)
O8 0.059(3) 0.123(5) 0.051(2) -0.004(3) 0.0074(19) 0.045(3)
C8 0.0269(10) 0.0383(13) 0.0299(11) -0.0133(10) 0.0005(8) 0.0010(9)
O9 0.28(3) 0.158(14) 0.092(11) -0.058(11) 0.127(17) -0.161(18)
C9 0.0319(11) 0.0407(14) 0.0222(10) -0.0007(9) 0.0014(8) 0.0104(10)
O10 0.0265(14) 0.051(2) 0.099(5) 0.013(2) -0.0037(18) -0.0074(14)
C10 0.0337(11) 0.0385(13) 0.0257(11) 0.0046(10) 0.0070(8) 0.0064(10)
O11 0.043(4) 0.055(5) 0.123(11) 0.013(5) -0.020(5) -0.003(3)
C11 0.0347(11) 0.0239(11) 0.0391(13) 0.0074(10) 0.0095(10) -0.0016(9)
O12 0.093(3) 0.109(4) 0.075(3) 0.000 0.000(2) 0.000
C12 0.0321(11) 0.0202(10) 0.0425(13) -0.0018(9) 0.0101(9) -0.0019(8)
C13 0.0277(10) 0.0360(12) 0.0270(11) -0.0143(9) 0.0046(8) -0.0055(9)
C14 0.0252(10) 0.0527(16) 0.0218(10) -0.0061(10) 0.0012(8) -0.0010(10)
C15 0.0290(10) 0.0356(12) 0.0239(10) 0.0019(9) 0.0017(8) 0.0073(9)
C16 0.0315(11) 0.0337(12) 0.0269(11) 0.0037(9) 0.0031(8) 0.0049(9)
C17 0.0367(12) 0.0226(11) 0.0519(16) 0.0029(11) -0.0081(11) 0.0047(9)
C18 0.0278(10) 0.0230(10) 0.0402(13) 0.0091(9) -0.0007(9) -0.0009(8)
C19 0.0214(8) 0.0239(10) 0.0248(10) -0.0050(8) 0.0051(7) -0.0030(7)
C20 0.0209(8) 0.0175(9) 0.0195(8) -0.0011(7) 0.0017(6) 0.0009(7)
C21 0.0239(9) 0.0225(9) 0.0209(9) -0.0011(7) 0.0075(7) -0.0009(7)
C22 0.0231(8) 0.0193(9) 0.0212(9) 0.0010(7) 0.0057(7) -0.0026(7)
C23 0.0273(10) 0.0230(10) 0.0278(10) -0.0064(8) 0.0127(8) -0.0039(8)
C24 0.0252(9) 0.0249(10) 0.0294(11) -0.0056(8) 0.0112(8) -0.0053(8)
C25 0.0209(8) 0.0163(9) 0.0262(10) -0.0025(7) 0.0034(7) 0.0004(7)
C26 0.032(2) 0.032(2) 0.033(2) -0.011(2) -0.0072(18) 0.0002(19)

loop_
_atom_type_symbol
_atom_type_description
_atom_type_scat_dispersion_real
_atom_type_scat_dispersion_imag
_atom_type_scat_source
C C 0.0033 0.0016 'International Tables Vol C Tables 4.2.6.8 and 6.1.1.4'
H H 0.0000 0.0000 'International Tables Vol C Tables 4.2.6.8 and 6.1.1.4'
N N 0.0061 0.0033 'International Tables Vol C Tables 4.2.6.8 and 6.1.1.4'
O O 0.0106 0.0060 'International Tables Vol C Tables 4.2.6.8 and 6.1.1.4'
S S 0.1246 0.1234 'International Tables Vol C Tables 4.2.6.8 and 6.1.1.4'
Fe Fe 0.3463 0.8444 'International Tables Vol C Tables 4.2.6.8 and 6.1.1.4'
Cl Cl 0.1484 0.1585 'International Tables Vol C Tables 4.2.6.8 and 6.1.1.4'
Na Na 0.0362 0.0249 'International Tables Vol C Tables 4.2.6.8 and 6.1.1.4'

loop_
_geom_angle_atom_site_label_1
_geom_angle_atom_site_label_2
_geom_angle_atom_site_label_3
_geom_angle
_geom_angle_site_symmetry_1
_geom_angle_site_symmetry_3
_geom_angle_publ_flag
N5 Fe1 N5 175.07(10) 2 . ?
N5 Fe1 N4 91.95(7) 2 . ?
N5 Fe1 N4 91.52(7) . . ?
N5 Fe1 N4 91.52(7) 2 2 ?
N5 Fe1 N4 91.95(7) . 2 ?
N4 Fe1 N4 90.55(9) . 2 ?
N5 Fe1 N1 88.37(7) 2 3_455 ?
N5 Fe1 N1 88.07(7) . 3_455 ?
N4 Fe1 N1 90.91(6) . 3_455 ?
N4 Fe1 N1 178.54(7) 2 3_455 ?
N5 Fe1 N1 88.07(7) 2 4 ?
N5 Fe1 N1 88.37(7) . 4 ?
N4 Fe1 N1 178.54(7) . 4 ?
N4 Fe1 N1 90.91(6) 2 4 ?
N1 Fe1 N1 87.63(9) 3_455 4 ?
O6 Cl1 O10 110.6(3) . . ?
O6 Cl1 O8 109.4(3) . . ?
O10 Cl1 O8 108.4(4) . . ?
O6 Cl1 O7 108.5(3) . . ?
O10 Cl1 O7 111.7(3) . . ?
O8 Cl1 O7 108.2(3) . . ?
H1A O1 H1B 109(3) . . ?
C2 N1 C3 117.96(18) . . ?
C2 N1 Fe1 121.24(14) . 3_545 ?
C3 N1 Fe1 120.71(13) . 3_545 ?
C2 C1 C5 119.30(19) . . ?
C2 C1 H1 120.4 . . ?
C5 C1 H1 120.4 . . ?
O7 Cl2 O9 109.1(11) . . ?
O7 Cl2 O11 106.5(6) . . ?
O9 Cl2 O11 110.2(12) . . ?
O7 Cl2 O6 114.6(4) . . ?
O9 Cl2 O6 107.6(6) . . ?
O11 Cl2 O6 108.7(5) . . ?
C9 O2 C8 111.70(18) . . ?
C6 N2 C7 114.94(17) . . ?
C6 N2 C18 105.22(17) . . ?
C7 N2 C18 109.90(18) . . ?
C6 N2 H2N 108(2) . . ?
C7 N2 H2N 109(2) . . ?
C18 N2 H2N 109.3(19) . . ?
N1 C2 C1 122.69(19) . . ?
N1 C2 H2 118.7 . . ?
C1 C2 H2 118.7 . . ?
C10 O3 C11 111.49(18) . . ?
C13 N3 C12 110.40(18) . . ?
C13 N3 C19 111.49(17) . . ?
C12 N3 C19 112.26(18) . . ?
N1 C3 C4 122.93(18) . . ?
N1 C3 H3 118.5 . . ?
C4 C3 H3 118.5 . . ?
C14 O4 C15 112.29(18) . . ?
C22 N4 C23 116.95(18) . . ?
C22 N4 Fe1 123.29(13) . . ?
C23 N4 Fe1 119.75(14) . . ?
C3 C4 C5 119.01(19) . . ?
C3 C4 H4 120.5 . . ?
C5 C4 H4 120.5 . . ?
C17 O5 C16 112.6(2) . . ?
C25 N5 Fe1 151.08(17) . . ?
C1 C5 C4 118.11(19) . . ?
C1 C5 C6 122.47(19) . . ?
C4 C5 C6 119.38(19) . . ?
C5 C6 N2 115.90(18) . . ?
C5 C6 H6A 108.3 . . ?
N2 C6 H6A 108.3 . . ?
C5 C6 H6B 108.3 . . ?
N2 C6 H6B 108.3 . . ?
H6A C6 H6B 107.4 . . ?
C8 C7 N2 116.4(2) . . ?
C8 C7 H7A 108.2 . . ?
N2 C7 H7A 108.2 . . ?
C8 C7 H7B 108.2 . . ?
N2 C7 H7B 108.2 . . ?
H7A C7 H7B 107.3 . . ?
O2 C8 C7 109.56(19) . . ?
O2 C8 H8A 109.8 . . ?
C7 C8 H8A 109.8 . . ?
O2 C8 H8B 109.8 . . ?
C7 C8 H8B 109.8 . . ?
H8A C8 H8B 108.2 . . ?
O2 C9 C10 110.12(18) . . ?
O2 C9 H9A 109.6 . . ?
C10 C9 H9A 109.6 . . ?
O2 C9 H9B 109.6 . . ?
C10 C9 H9B 109.6 . . ?
H9A C9 H9B 108.2 . . ?
O3 C10 C9 109.61(19) . . ?
O3 C10 H10A 109.7 . . ?
C9 C10 H10A 109.7 . . ?
O3 C10 H10B 109.7 . . ?
C9 C10 H10B 109.7 . . ?
H10A C10 H10B 108.2 . . ?
O3 C11 C12 109.85(19) . . ?
O3 C11 H11B 109.7 . . ?
C12 C11 H11B 109.7 . . ?
O3 C11 H11A 109.7 . . ?
C12 C11 H11A 109.7 . . ?
H11B C11 H11A 108.2 . . ?
C26 O12 C26 63.5(5) 2_655 . ?
N3 C12 C11 114.02(19) . . ?
N3 C12 H12A 108.7 . . ?
C11 C12 H12A 108.7 . . ?
N3 C12 H12B 108.7 . . ?
C11 C12 H12B 108.7 . . ?
H12A C12 H12B 107.6 . . ?
N3 C13 C14 112.44(19) . . ?
N3 C13 H13B 109.1 . . ?
C14 C13 H13B 109.1 . . ?
N3 C13 H13A 109.1 . . ?
C14 C13 H13A 109.1 . . ?
H13B C13 H13A 107.8 . . ?
O4 C14 C13 108.91(19) . . ?
O4 C14 H14A 109.9 . . ?
C13 C14 H14A 109.9 . . ?
O4 C14 H14B 109.9 . . ?
C13 C14 H14B 109.9 . . ?
H14A C14 H14B 108.3 . . ?
O4 C15 C16 108.92(18) . . ?
O4 C15 H15B 109.9 . . ?
C16 C15 H15B 109.9 . . ?
O4 C15 H15A 109.9 . . ?
C16 C15 H15A 109.9 . . ?
H15B C15 H15A 108.3 . . ?
O5 C16 C15 109.2(2) . . ?
O5 C16 H16A 109.8 . . ?
C15 C16 H16A 109.8 . . ?
O5 C16 H16B 109.8 . . ?
C15 C16 H16B 109.8 . . ?
H16A C16 H16B 108.3 . . ?
O5 C17 C18 113.4(2) . . ?
O5 C17 H17A 108.9 . . ?
C18 C17 H17A 108.9 . . ?
O5 C17 H17B 108.9 . . ?
C18 C17 H17B 108.9 . . ?
H17A C17 H17B 107.7 . . ?
C17 C18 N2 114.7(2) . . ?
C17 C18 H18A 108.6 . . ?
N2 C18 H18A 108.6 . . ?
C17 C18 H18B 108.6 . . ?
N2 C18 H18B 108.6 . . ?
H18A C18 H18B 107.6 . . ?
N3 C19 C20 113.66(16) . . ?
N3 C19 H19B 108.8 . . ?
C20 C19 H19B 108.8 . . ?
N3 C19 H19A 108.8 . . ?
C20 C19 H19A 108.8 . . ?
H19B C19 H19A 107.7 . . ?
C24 C20 C21 117.43(18) . . ?
C24 C20 C19 120.64(18) . . ?
C21 C20 C19 121.89(18) . . ?
C22 C21 C20 119.26(19) . . ?
C22 C21 H21 120.4 . . ?
C20 C21 H21 120.4 . . ?
N4 C22 C21 123.33(18) . . ?
N4 C22 H22 118.3 . . ?
C21 C22 H22 118.3 . . ?
N4 C23 C24 123.29(19) . . ?
N4 C23 H23 118.4 . . ?
C24 C23 H23 118.4 . . ?
C23 C24 C20 119.74(19) . . ?
C23 C24 H24 120.1 . . ?
C20 C24 H24 120.1 . . ?
N5 C25 S1 178.1(2) . . ?
O12 C26 C26 58.2(3) . 2_655 ?

loop_
_geom_bond_atom_site_label_1
_geom_bond_atom_site_label_2
_geom_bond_distance
_geom_bond_site_symmetry_2
_geom_bond_publ_flag
Fe1 N5 2.1279(18) 2 ?
Fe1 N5 2.1280(18) . ?
Fe1 N4 2.1951(17) . ?
Fe1 N4 2.1952(17) 2 ?
Fe1 N1 2.2115(18) 3_455 ?
Fe1 N1 2.2116(18) 4 ?
Cl1 O6 1.392(4) . ?
Cl1 O10 1.428(4) . ?
Cl1 O8 1.431(5) . ?
Cl1 O7 1.460(4) . ?
S1 C25 1.626(2) . ?
O1 H1A 0.896(18) . ?
O1 H1B 0.885(17) . ?
N1 C2 1.342(3) . ?
N1 C3 1.347(3) . ?
N1 Fe1 2.2116(18) 3_545 ?
C1 C2 1.383(3) . ?
C1 C5 1.394(3) . ?
C1 H1 0.9500 . ?
Cl2 O7 1.260(5) . ?
Cl2 O9 1.388(10) . ?
Cl2 O11 1.408(10) . ?
Cl2 O6 1.486(6) . ?
O2 C9 1.416(3) . ?
O2 C8 1.422(3) . ?
N2 C6 1.506(3) . ?
N2 C7 1.509(3) . ?
N2 C18 1.514(3) . ?
N2 H2N 0.937(17) . ?
C2 H2 0.9500 . ?
O3 C10 1.426(3) . ?
O3 C11 1.430(3) . ?
N3 C13 1.461(3) . ?
N3 C12 1.464(3) . ?
N3 C19 1.469(3) . ?
C3 C4 1.381(3) . ?
C3 H3 0.9500 . ?
O4 C14 1.426(3) . ?
O4 C15 1.428(3) . ?
N4 C22 1.341(3) . ?
N4 C23 1.341(3) . ?
C4 C5 1.394(3) . ?
C4 H4 0.9500 . ?
O5 C17 1.421(3) . ?
O5 C16 1.429(3) . ?
N5 C25 1.162(3) . ?
C5 C6 1.504(3) . ?
C6 H6A 0.9900 . ?
C6 H6B 0.9900 . ?
C7 C8 1.497(4) . ?
C7 H7A 0.9900 . ?
C7 H7B 0.9900 . ?
C8 H8A 0.9900 . ?
C8 H8B 0.9900 . ?
C9 C10 1.496(4) . ?
C9 H9A 0.9900 . ?
C9 H9B 0.9900 . ?
C10 H10A 0.9900 . ?
C10 H10B 0.9900 . ?
C11 C12 1.507(4) . ?
C11 H11B 0.9900 . ?
C11 H11A 0.9900 . ?
O12 C26 1.390(7) 2_655 ?
O12 C26 1.390(7) . ?
C12 H12A 0.9900 . ?
C12 H12B 0.9900 . ?
C13 C14 1.501(4) . ?
C13 H13B 0.9900 . ?
C13 H13A 0.9900 . ?
C14 H14A 0.9900 . ?
C14 H14B 0.9900 . ?
C15 C16 1.498(3) . ?
C15 H15B 0.9900 . ?
C15 H15A 0.9900 . ?
C16 H16A 0.9900 . ?
C16 H16B 0.9900 . ?
C17 C18 1.505(3) . ?
C17 H17A 0.9900 . ?
C17 H17B 0.9900 . ?
C18 H18A 0.9900 . ?
C18 H18B 0.9900 . ?
C19 C20 1.504(3) . ?
C19 H19B 0.9900 . ?
C19 H19A 0.9900 . ?
C20 C24 1.384(3) . ?
C20 C21 1.392(3) . ?
C21 C22 1.385(3) . ?
C21 H21 0.9500 . ?
C22 H22 0.9500 . ?
C23 C24 1.380(3) . ?
C23 H23 0.9500 . ?
C24 H24 0.9500 . ?
C26 C26 1.464(11) 2_655 ?
